data_1557228
loop_
_publ_author_name
'Li, Chengjie'
'Zhang, Kai'
'Ishida, Masatoshi'
'Li, Qizhao'
'Shimomura, Keito'
'Baryshnikov, Glib'
'Li, Xin'
'Savage, Mathew'
'Wu, Xin-Yan'
'Yang, Sihai'
'Furuta, Hiroyuki'
'Xie, Yongshu'

_publ_section_title
;
 Tripyrrin-armed isosmaragdyrins: synthesis, heterodinuclear coordination,
 and protonation-triggered helical inversion
;
_journal_issue 10
_journal_name_full 'Chemical Science'
_journal_page_first 2790
_journal_page_last 2795
_journal_paper_doi 10.1039/C9SC06197E
_journal_volume 11
_journal_year 2020
_chemical_formula_moiety 'C89 H20 F40 N8 Ni O3, 4(C3 H7 N O)'
_chemical_formula_sum 'C101 H48 F40 N12 Ni O7'
_chemical_formula_weight 2360.22
_space_group_crystal_system orthorhombic
_space_group_IT_number 33
_space_group_name_Hall 'P 2c -2n'
_space_group_name_H-M_alt 'P n a 21'
_atom_sites_solution_hydrogens geom
_atom_sites_solution_primary direct
_atom_sites_solution_secondary difmap
_audit_creation_method SHELXL-2014/7
_audit_update_record
;
2016-10-16 deposited with the CCDC.	2020-02-03 downloaded from the CCDC.
;
_cell_angle_alpha 90
_cell_angle_beta 90
_cell_angle_gamma 90
_cell_formula_units_Z 4
_cell_length_a 27.571(3)
_cell_length_b 19.7599(18)
_cell_length_c 19.1951(18)
_cell_measurement_reflns_used 7114
_cell_measurement_temperature 213(2)
_cell_measurement_theta_max 20.49
_cell_measurement_theta_min 2.43
_cell_volume 10457.5(18)
_computing_cell_refinement 'Bruker SAINT'
_computing_data_collection 'Bruker APEX2'
_computing_data_reduction 'Bruker SAINT'
_computing_molecular_graphics 'Bruker SHELXTL'
_computing_publication_material 'Bruker SHELXTL'
_computing_structure_refinement 'SHELXL-2014/7 (Sheldrick, 2014)'
_computing_structure_solution 'SHELXS-97 (Sheldrick, 2008)'
_diffrn_ambient_temperature 213(2)
_diffrn_measured_fraction_theta_full 0.997
_diffrn_measured_fraction_theta_max 0.996
_diffrn_measurement_device_type 'Bruker APEX-II CCD'
_diffrn_measurement_method '\f and \w scans'
_diffrn_radiation_type MoK\a
_diffrn_radiation_wavelength 0.71075
_diffrn_reflns_av_R_equivalents 0.0851
_diffrn_reflns_av_unetI/netI 0.0951
_diffrn_reflns_Laue_measured_fraction_full 0.997
_diffrn_reflns_Laue_measured_fraction_max 0.996
_diffrn_reflns_limit_h_max 35
_diffrn_reflns_limit_h_min -34
_diffrn_reflns_limit_k_max 25
_diffrn_reflns_limit_k_min -23
_diffrn_reflns_limit_l_max 24
_diffrn_reflns_limit_l_min -21
_diffrn_reflns_number 72138
_diffrn_reflns_point_group_measured_fraction_full 0.897
_diffrn_reflns_point_group_measured_fraction_max 0.883
_diffrn_reflns_theta_full 25.242
_diffrn_reflns_theta_max 26.933
_diffrn_reflns_theta_min 1.479
_exptl_absorpt_coefficient_mu 0.317
_exptl_absorpt_correction_T_max 0.746
_exptl_absorpt_correction_T_min 0.686
_exptl_absorpt_correction_type multi-scan
_exptl_absorpt_process_details sadabs
_exptl_crystal_colour black
_exptl_crystal_density_diffrn 1.499
_exptl_crystal_description block
_exptl_crystal_F_000 4728
_exptl_crystal_size_max 0.220
_exptl_crystal_size_mid 0.200
_exptl_crystal_size_min 0.100
_refine_diff_density_max 0.650
_refine_diff_density_min -0.381
_refine_diff_density_rms 0.060
_refine_ls_abs_structure_details
;
 Flack x determined using 3852 quotients [(I+)-(I-)]/[(I+)+(I-)]
 (Parsons, Flack and Wagner, Acta Cryst. B69 (2013) 249-259).
;
_refine_ls_abs_structure_Flack 0.007(9)
_refine_ls_extinction_method none
_refine_ls_goodness_of_fit_ref 1.005
_refine_ls_hydrogen_treatment constr
_refine_ls_matrix_type full
_refine_ls_number_parameters 1459
_refine_ls_number_reflns 20015
_refine_ls_number_restraints 2
_refine_ls_restrained_S_all 1.006
_refine_ls_R_factor_all 0.0953
_refine_ls_R_factor_gt 0.0551
_refine_ls_shift/su_max 0.007
_refine_ls_shift/su_mean 0.000
_refine_ls_structure_factor_coef Fsqd
_refine_ls_weighting_details 'w=1/[\s^2^(Fo^2^)+(0.0430P)^2^+1.0000P] where P=(Fo^2^+2Fc^2^)/3'
_refine_ls_weighting_scheme calc
_refine_ls_wR_factor_gt 0.1074
_refine_ls_wR_factor_ref 0.1184
_reflns_Friedel_coverage 0.721
_reflns_Friedel_fraction_full 0.790
_reflns_Friedel_fraction_max 0.763
_reflns_number_gt 12141
_reflns_number_total 20015
_reflns_threshold_expression 'I > 2\s(I)'
_cod_data_source_file c9sc06197e2.cif
_cod_data_source_block shelxl
_cod_depositor_comments
;Adding full bibliography for 1557228--1557232.cif.

 Adding full bibliography for 1557228--1557232.cif.
;
_cod_database_code 1557228
_shelx_shelxl_version_number 2014/7
_shelx_space_group_comment
;
The symmetry employed for this shelxl refinement is uniquely defined
by the following loop, which should always be used as a source of
symmetry information in preference to the above space-group names.
They are only intended as comments.
;
_shelx_estimated_absorpt_t_min 0.934
_shelx_estimated_absorpt_t_max 0.969

loop_
_space_group_symop_operation_xyz
'x, y, z'
'-x, -y, z+1/2'
'-x+1/2, y+1/2, z+1/2'
'x+1/2, -y+1/2, z'

loop_
_atom_site_label
_atom_site_type_symbol
_atom_site_fract_x
_atom_site_fract_y
_atom_site_fract_z
_atom_site_U_iso_or_equiv
_atom_site_adp_type
_atom_site_occupancy
_atom_site_site_symmetry_order
_atom_site_calc_flag
_atom_site_refinement_flags_posn
_atom_site_refinement_flags_adp
Ni1 Ni 0.12022(2) 0.68302(3) 0.19018(4) 0.02657(16) Uani 1 1 d . .
F1 F 0.22458(15) 0.61782(18) -0.0205(2) 0.0638(11) Uani 1 1 d . .
F2 F 0.27472(19) 0.6351(2) -0.1397(2) 0.0871(16) Uani 1 1 d . .
F3 F 0.29829(17) 0.7614(2) -0.1820(2) 0.0840(14) Uani 1 1 d . .
F4 F 0.26939(16) 0.8701(2) -0.1083(2) 0.0711(13) Uani 1 1 d . .
F5 F 0.21610(14) 0.85451(17) 0.0077(2) 0.0563(10) Uani 1 1 d . .
F6 F 0.24354(14) 0.75643(19) 0.3815(2) 0.0623(12) Uani 1 1 d . .
F7 F 0.28912(16) 0.8379(2) 0.4703(3) 0.0803(14) Uani 1 1 d . .
F8 F 0.25957(17) 0.9675(2) 0.4870(3) 0.0939(17) Uani 1 1 d . .
F9 F 0.1826(2) 1.0139(2) 0.4133(4) 0.124(2) Uani 1 1 d . .
F10 F 0.13767(16) 0.9340(2) 0.3218(3) 0.0872(16) Uani 1 1 d . .
F11 F -0.02525(12) 0.85464(17) 0.1984(2) 0.0578(10) Uani 1 1 d . .
F12 F -0.11520(14) 0.89920(19) 0.2277(2) 0.0683(12) Uani 1 1 d . .
F13 F -0.18188(13) 0.8137(2) 0.2821(2) 0.0681(12) Uani 1 1 d . .
F14 F -0.16029(12) 0.6809(2) 0.2991(2) 0.0573(11) Uani 1 1 d . .
F15 F -0.07178(12) 0.63530(17) 0.2667(2) 0.0476(9) Uani 1 1 d . .
F16 F 0.14451(14) 0.5334(2) -0.0278(2) 0.0580(11) Uani 1 1 d . .
F17 F 0.13732(18) 0.4263(2) -0.1127(2) 0.0808(14) Uani 1 1 d . .
F18 F 0.07708(17) 0.32190(19) -0.0781(2) 0.0726(13) Uani 1 1 d . .
F19 F 0.02376(18) 0.3275(2) 0.0406(3) 0.0853(15) Uani 1 1 d . .
F20 F 0.03103(15) 0.4363(2) 0.1245(2) 0.0645(12) Uani 1 1 d . .
F21 F 0.07832(14) 0.58127(18) 0.5023(2) 0.0559(10) Uani 1 1 d . .
F22 F 0.07495(14) 0.58871(18) 0.6415(2) 0.0583(11) Uani 1 1 d . .
F23 F 0.11721(15) 0.4924(2) 0.7206(2) 0.0615(11) Uani 1 1 d . .
F24 F 0.16504(16) 0.3886(2) 0.6589(2) 0.0698(12) Uani 1 1 d . .
F25 F 0.17059(14) 0.38093(18) 0.52034(19) 0.0541(10) Uani 1 1 d . .
F26 F -0.01385(14) 0.3357(2) 0.2233(3) 0.0753(13) Uani 1 1 d . .
F27 F -0.08341(16) 0.2437(3) 0.1976(4) 0.126(2) Uani 1 1 d . .
F28 F -0.0642(2) 0.1106(3) 0.2127(4) 0.159(3) Uani 1 1 d . .
F29 F 0.0276(3) 0.0695(3) 0.2488(5) 0.163(3) Uani 1 1 d . .
F30 F 0.0975(2) 0.1623(2) 0.2684(3) 0.0945(17) Uani 1 1 d . .
F31 F 0.31124(14) 0.4190(2) 0.0884(2) 0.0609(11) Uani 1 1 d . .
F32 F 0.38050(18) 0.3601(3) 0.0135(3) 0.0997(17) Uani 1 1 d . .
F33 F 0.39010(18) 0.2233(3) 0.0118(3) 0.110(2) Uani 1 1 d . .
F34 F 0.32773(16) 0.1462(2) 0.0876(3) 0.0855(15) Uani 1 1 d . .
F35 F 0.25860(14) 0.20357(19) 0.1635(2) 0.0619(12) Uani 1 1 d . .
F36 F 0.42590(16) 0.5317(2) 0.3467(3) 0.0815(14) Uani 1 1 d . .
F37 F 0.43320(18) 0.6535(3) 0.4053(3) 0.0956(17) Uani 1 1 d . .
F38 F 0.3587(2) 0.7048(2) 0.4801(3) 0.0906(15) Uani 1 1 d . .
F39 F 0.27861(16) 0.6306(2) 0.5003(3) 0.0809(14) Uani 1 1 d . .
F40 F 0.27058(14) 0.5067(2) 0.4428(2) 0.0684(12) Uani 1 1 d . .
O1 O 0.14807(15) 0.6948(2) 0.0508(2) 0.0432(11) Uani 1 1 d . .
O2 O 0.3695(2) 0.4010(3) 0.3681(3) 0.084(2) Uani 1 1 d . .
O3 O 0.23548(13) 0.62204(17) 0.2161(2) 0.0313(9) Uani 1 1 d . .
O4 O 0.3248(2) 0.2581(2) 0.2877(3) 0.0662(15) Uani 1 1 d . .
O5 O -0.0027(2) 0.4935(3) 0.4444(3) 0.0836(18) Uani 1 1 d . .
O6 O 0.4917(4) 0.3235(5) 0.4047(6) 0.166(4) Uani 1 1 d . .
O7 O 0.3721(5) 0.7417(7) 0.0913(6) 0.197(6) Uani 1 1 d . .
N1 N 0.17406(14) 0.7403(2) 0.1850(3) 0.0297(10) Uani 1 1 d . .
N2 N 0.09035(16) 0.7465(2) 0.2468(3) 0.0300(11) Uani 1 1 d . .
N3 N 0.06218(15) 0.6422(2) 0.1646(2) 0.0300(11) Uani 1 1 d . .
N4 N 0.15471(14) 0.6019(2) 0.1734(2) 0.0269(11) Uani 1 1 d . .
N5 N 0.15331(16) 0.5213(2) 0.3174(3) 0.0296(11) Uani 1 1 d . .
H5N H 0.1411 0.4895 0.2914 0.036 Uiso 1 1 calc R U
N6 N 0.11071(17) 0.3972(2) 0.3290(3) 0.0324(11) Uani 1 1 d . .
N7 N 0.16023(16) 0.3468(2) 0.2143(2) 0.0317(11) Uani 1 1 d . .
H7N H 0.1634 0.3800 0.2437 0.038 Uiso 1 1 calc R U
N8 N 0.29786(17) 0.3898(2) 0.2610(3) 0.0359(12) Uani 1 1 d . .
H8N H 0.3144 0.3523 0.2639 0.043 Uiso 1 1 calc R U
N9 N 0.3740(2) 0.1851(3) 0.3442(4) 0.0600(17) Uani 1 1 d . .
N10 N 0.0152(2) 0.5263(3) 0.3348(3) 0.0509(15) Uani 1 1 d . .
N11 N 0.4503(4) 0.3332(6) 0.5089(7) 0.121(3) Uani 1 1 d . .
N12 N 0.3826(3) 0.6664(6) 0.0047(6) 0.117(3) Uani 1 1 d D .
C1 C 0.1871(2) 0.7233(3) 0.0608(3) 0.0340(14) Uani 1 1 d . .
C2 C 0.2029(2) 0.7468(3) 0.1284(3) 0.0322(14) Uani 1 1 d . .
C3 C 0.2429(2) 0.7880(3) 0.1450(3) 0.0375(15) Uani 1 1 d . .
H3 H 0.2689 0.7990 0.1154 0.045 Uiso 1 1 calc R U
C4 C 0.2368(2) 0.8090(3) 0.2124(3) 0.0374(15) Uani 1 1 d . .
H4 H 0.2576 0.8375 0.2378 0.045 Uiso 1 1 calc R U
C5 C 0.19267(19) 0.7792(3) 0.2367(3) 0.0290(14) Uani 1 1 d . .
C6 C 0.1642(2) 0.7964(3) 0.2952(3) 0.0316(14) Uani 1 1 d . .
C7 C 0.1154(2) 0.7824(3) 0.2990(3) 0.0328(14) Uani 1 1 d . .
C8 C 0.0803(2) 0.8077(3) 0.3475(4) 0.0458(17) Uani 1 1 d . .
H8 H 0.0871 0.8330 0.3878 0.055 Uiso 1 1 calc R U
C9 C 0.0363(2) 0.7891(3) 0.3255(4) 0.0442(17) Uani 1 1 d . .
H9 H 0.0067 0.7987 0.3476 0.053 Uiso 1 1 calc R U
C10 C 0.0426(2) 0.7517(3) 0.2618(3) 0.0323(14) Uani 1 1 d . .
C11 C 0.00566(19) 0.7204(3) 0.2204(3) 0.0297(13) Uani 1 1 d . .
C12 C 0.01641(18) 0.6712(3) 0.1723(3) 0.0285(14) Uani 1 1 d . .
C13 C -0.0164(2) 0.6383(3) 0.1237(3) 0.0349(14) Uani 1 1 d . .
H13 H -0.0495 0.6481 0.1181 0.042 Uiso 1 1 calc R U
C14 C 0.0088(2) 0.5915(3) 0.0884(3) 0.0373(15) Uani 1 1 d . .
H14 H -0.0032 0.5636 0.0527 0.045 Uiso 1 1 calc R U
C15 C 0.05815(19) 0.5918(3) 0.1153(3) 0.0286(13) Uani 1 1 d . .
C16 C 0.09513(19) 0.5470(3) 0.1000(3) 0.0279(13) Uani 1 1 d . .
C17 C 0.14024(19) 0.5491(3) 0.1365(3) 0.0271(13) Uani 1 1 d . .
C18 C 0.17228(19) 0.4915(3) 0.1445(3) 0.0304(13) Uani 1 1 d . .
H18 H 0.1698 0.4504 0.1199 0.036 Uiso 1 1 calc R U
C19 C 0.20564(17) 0.5060(2) 0.1921(3) 0.0292(12) Uani 1 1 d . .
C20 C 0.19535(19) 0.5779(3) 0.2189(3) 0.0279(13) Uani 1 1 d . .
C21 C 0.17932(19) 0.5752(3) 0.2933(3) 0.0293(13) Uani 1 1 d . .
C22 C 0.1902(2) 0.6159(3) 0.3500(3) 0.0371(15) Uani 1 1 d . .
H22 H 0.2070 0.6572 0.3487 0.044 Uiso 1 1 calc R U
C23 C 0.1715(2) 0.5843(3) 0.4092(3) 0.0353(14) Uani 1 1 d . .
H23 H 0.1737 0.6007 0.4551 0.042 Uiso 1 1 calc R U
C24 C 0.1491(2) 0.5243(3) 0.3886(3) 0.0319(14) Uani 1 1 d . .
C25 C 0.1253(2) 0.4720(3) 0.4270(3) 0.0287(13) Uani 1 1 d . .
C26 C 0.1060(2) 0.4145(3) 0.3983(3) 0.0304(14) Uani 1 1 d . .
C27 C 0.0741(2) 0.3658(3) 0.4323(3) 0.0378(15) Uani 1 1 d . .
H27 H 0.0653 0.3650 0.4796 0.045 Uiso 1 1 calc R U
C28 C 0.0599(2) 0.3226(3) 0.3830(4) 0.0382(15) Uani 1 1 d . .
H28 H 0.0380 0.2865 0.3888 0.046 Uiso 1 1 calc R U
C29 C 0.0840(2) 0.3414(3) 0.3194(3) 0.0337(14) Uani 1 1 d . .
C30 C 0.0832(2) 0.3035(3) 0.2550(3) 0.0323(14) Uani 1 1 d . .
C31 C 0.1192(2) 0.3074(3) 0.2075(3) 0.0286(14) Uani 1 1 d . .
C32 C 0.1273(2) 0.2670(3) 0.1449(3) 0.0376(15) Uani 1 1 d . .
H32 H 0.1045 0.2383 0.1237 0.045 Uiso 1 1 calc R U
C33 C 0.1725(2) 0.2776(3) 0.1228(3) 0.0365(14) Uani 1 1 d . .
H33 H 0.1868 0.2566 0.0839 0.044 Uiso 1 1 calc R U
C34 C 0.1960(2) 0.3262(3) 0.1674(3) 0.0341(14) Uani 1 1 d . .
C35 C 0.24273(19) 0.3474(3) 0.1694(3) 0.0313(14) Uani 1 1 d . .
C36 C 0.2588(2) 0.4005(3) 0.2179(3) 0.0317(14) Uani 1 1 d . .
C37 C 0.2437(2) 0.4685(3) 0.2274(3) 0.0330(14) Uani 1 1 d . .
C38 C 0.2747(2) 0.4959(3) 0.2792(3) 0.0327(14) Uani 1 1 d . .
H38 H 0.2735 0.5401 0.2971 0.039 Uiso 1 1 calc R U
C39 C 0.3066(2) 0.4465(3) 0.2984(3) 0.0382(16) Uani 1 1 d . .
C40 C 0.3435(3) 0.4484(3) 0.3529(4) 0.0513(18) Uani 1 1 d . .
C41 C 0.2194(2) 0.7354(3) -0.0022(3) 0.0365(15) Uani 1 1 d . .
C42 C 0.2349(2) 0.6821(3) -0.0414(3) 0.0432(16) Uani 1 1 d . .
C43 C 0.2604(3) 0.6898(4) -0.1016(4) 0.0511(18) Uani 1 1 d . .
C44 C 0.2727(3) 0.7532(4) -0.1228(4) 0.059(2) Uani 1 1 d . .
C45 C 0.2589(3) 0.8081(4) -0.0849(4) 0.0518(18) Uani 1 1 d . .
C46 C 0.2314(2) 0.7991(3) -0.0271(4) 0.0416(16) Uani 1 1 d . .
C47 C 0.1881(2) 0.8409(3) 0.3482(3) 0.0384(15) Uani 1 1 d . .
C48 C 0.2273(2) 0.8201(3) 0.3886(4) 0.0406(16) Uani 1 1 d . .
C49 C 0.2521(3) 0.8611(4) 0.4335(4) 0.0538(19) Uani 1 1 d . .
C50 C 0.2371(3) 0.9259(4) 0.4425(4) 0.069(2) Uani 1 1 d . .
C51 C 0.1984(3) 0.9505(4) 0.4042(5) 0.070(2) Uani 1 1 d . .
C52 C 0.1743(3) 0.9080(4) 0.3587(4) 0.059(2) Uani 1 1 d . .
C53 C -0.0444(2) 0.7437(3) 0.2320(3) 0.0354(15) Uani 1 1 d . .
C54 C -0.0574(2) 0.8105(3) 0.2225(3) 0.0400(15) Uani 1 1 d . .
C55 C -0.1041(2) 0.8342(3) 0.2384(4) 0.0439(17) Uani 1 1 d . .
C56 C -0.1378(2) 0.7909(4) 0.2647(4) 0.0446(17) Uani 1 1 d . .
C57 C -0.1264(2) 0.7242(3) 0.2742(4) 0.0411(16) Uani 1 1 d . .
C58 C -0.0805(2) 0.7005(3) 0.2573(3) 0.0359(15) Uani 1 1 d . .
C59 C 0.0875(2) 0.4893(3) 0.0506(3) 0.0300(13) Uani 1 1 d . .
C60 C 0.1141(2) 0.4842(3) -0.0104(3) 0.0368(15) Uani 1 1 d . .
C61 C 0.1112(2) 0.4290(4) -0.0538(4) 0.0466(18) Uani 1 1 d . .
C62 C 0.0815(3) 0.3764(3) -0.0364(4) 0.0497(18) Uani 1 1 d . .
C63 C 0.0539(3) 0.3796(3) 0.0224(4) 0.0499(19) Uani 1 1 d . .
C64 C 0.0578(2) 0.4346(3) 0.0656(3) 0.0419(16) Uani 1 1 d . .
C65 C 0.12324(19) 0.4794(3) 0.5049(3) 0.0290(13) Uani 1 1 d . .
C66 C 0.1003(2) 0.5315(3) 0.5393(3) 0.0348(15) Uani 1 1 d . .
C67 C 0.0972(2) 0.5366(3) 0.6110(4) 0.0394(16) Uani 1 1 d . .
C68 C 0.1192(2) 0.4872(3) 0.6513(3) 0.0431(17) Uani 1 1 d . .
C69 C 0.1436(2) 0.4354(3) 0.6199(3) 0.0433(16) Uani 1 1 d . .
C70 C 0.1453(2) 0.4322(3) 0.5486(3) 0.0344(14) Uani 1 1 d . .
C71 C 0.0444(2) 0.2523(3) 0.2445(3) 0.0406(16) Uani 1 1 d . .
C72 C -0.0023(3) 0.2706(4) 0.2281(4) 0.056(2) Uani 1 1 d . .
C73 C -0.0385(3) 0.2208(6) 0.2169(5) 0.082(3) Uani 1 1 d . .
C74 C -0.0279(5) 0.1557(7) 0.2245(6) 0.102(4) Uani 1 1 d . .
C75 C 0.0181(5) 0.1349(5) 0.2416(6) 0.100(4) Uani 1 1 d . .
C76 C 0.0526(3) 0.1832(4) 0.2514(5) 0.068(2) Uani 1 1 d . .
C77 C 0.2806(2) 0.3141(3) 0.1277(3) 0.0405(16) Uani 1 1 d . .
C78 C 0.3146(2) 0.3507(4) 0.0890(4) 0.0461(17) Uani 1 1 d . .
C79 C 0.3498(3) 0.3222(4) 0.0510(5) 0.063(2) Uani 1 1 d . .
C80 C 0.3544(3) 0.2537(5) 0.0492(5) 0.071(2) Uani 1 1 d . .
C81 C 0.3234(3) 0.2139(4) 0.0869(5) 0.070(2) Uani 1 1 d . .
C82 C 0.2869(2) 0.2438(3) 0.1258(4) 0.0448(17) Uani 1 1 d . .
C83 C 0.3477(2) 0.5163(3) 0.3915(4) 0.0442(17) Uani 1 1 d . .
C84 C 0.3888(3) 0.5541(4) 0.3835(4) 0.0546(19) Uani 1 1 d . .
C85 C 0.3934(3) 0.6166(4) 0.4144(4) 0.063(2) Uani 1 1 d . .
C86 C 0.3558(3) 0.6426(4) 0.4525(4) 0.060(2) Uani 1 1 d . .
C87 C 0.3145(3) 0.6047(4) 0.4629(4) 0.0544(19) Uani 1 1 d . .
C88 C 0.3108(2) 0.5418(4) 0.4311(4) 0.0497(18) Uani 1 1 d . .
C89 C 0.2645(2) 0.6162(3) 0.1542(4) 0.0433(16) Uani 1 1 d . .
H89A H 0.2782 0.6600 0.1426 0.052 Uiso 1 1 calc R U
H89B H 0.2445 0.6004 0.1159 0.052 Uiso 1 1 calc R U
H89C H 0.2906 0.5841 0.1623 0.052 Uiso 1 1 calc R U
C90 C 0.3567(3) 0.2452(4) 0.3304(5) 0.057(2) Uani 1 1 d . .
H90 H 0.3699 0.2818 0.3553 0.068 Uiso 1 1 calc R U
C91 C 0.4120(3) 0.1745(4) 0.3973(5) 0.082(3) Uani 1 1 d . .
H91A H 0.4167 0.2159 0.4236 0.098 Uiso 1 1 calc R U
H91B H 0.4421 0.1620 0.3746 0.098 Uiso 1 1 calc R U
H91C H 0.4021 0.1385 0.4286 0.098 Uiso 1 1 calc R U
C92 C 0.3575(4) 0.1275(5) 0.3088(5) 0.107(4) Uani 1 1 d . .
H92A H 0.3826 0.1118 0.2772 0.128 Uiso 1 1 calc R U
H92B H 0.3286 0.1387 0.2825 0.128 Uiso 1 1 calc R U
H92C H 0.3501 0.0921 0.3422 0.128 Uiso 1 1 calc R U
C93 C 0.0007(3) 0.4838(4) 0.3834(5) 0.056(2) Uani 1 1 d . .
H93 H -0.0079 0.4404 0.3679 0.067 Uiso 1 1 calc R U
C94 C 0.0308(3) 0.5914(4) 0.3534(4) 0.064(2) Uani 1 1 d . .
H94A H 0.0640 0.5979 0.3382 0.077 Uiso 1 1 calc R U
H94B H 0.0290 0.5966 0.4036 0.077 Uiso 1 1 calc R U
H94C H 0.0101 0.6248 0.3312 0.077 Uiso 1 1 calc R U
C95 C 0.0187(3) 0.5071(4) 0.2615(4) 0.065(2) Uani 1 1 d . .
H95A H 0.0075 0.4609 0.2557 0.078 Uiso 1 1 calc R U
H95B H 0.0522 0.5104 0.2465 0.078 Uiso 1 1 calc R U
H95C H -0.0012 0.5372 0.2337 0.078 Uiso 1 1 calc R U
C96 C 0.4634(5) 0.3547(7) 0.4418(9) 0.120(4) Uani 1 1 d . .
H96 H 0.4497 0.3949 0.4245 0.144 Uiso 1 1 calc R U
C97 C 0.4159(5) 0.3706(10) 0.5515(10) 0.202(9) Uani 1 1 d . .
H97A H 0.3935 0.3948 0.5215 0.242 Uiso 1 1 calc R U
H97B H 0.4332 0.4026 0.5806 0.242 Uiso 1 1 calc R U
H97C H 0.3979 0.3393 0.5806 0.242 Uiso 1 1 calc R U
C98 C 0.4734(5) 0.2743(7) 0.5347(7) 0.151(5) Uani 1 1 d . .
H98A H 0.5064 0.2722 0.5172 0.181 Uiso 1 1 calc R U
H98B H 0.4557 0.2346 0.5194 0.181 Uiso 1 1 calc R U
H98C H 0.4739 0.2756 0.5852 0.181 Uiso 1 1 calc R U
C99 C 0.3725(7) 0.7259(7) 0.0332(10) 0.156(6) Uani 1 1 d . .
H99 H 0.3644 0.7604 0.0015 0.187 Uiso 1 1 calc R U
C100 C 0.3875(5) 0.6556(8) -0.0732(7) 0.155(6) Uani 1 1 d D .
H10A H 0.4172 0.6310 -0.0829 0.186 Uiso 1 1 calc R U
H10B H 0.3884 0.6991 -0.0966 0.186 Uiso 1 1 calc R U
H10C H 0.3599 0.6297 -0.0900 0.186 Uiso 1 1 calc R U
C101 C 0.3953(8) 0.6071(9) 0.0449(11) 0.254(11) Uani 1 1 d . .
H10D H 0.3661 0.5818 0.0559 0.305 Uiso 1 1 calc R U
H10E H 0.4111 0.6209 0.0878 0.305 Uiso 1 1 calc R U
H10F H 0.4171 0.5787 0.0181 0.305 Uiso 1 1 calc R U

loop_
_atom_site_aniso_label
_atom_site_aniso_U_11
_atom_site_aniso_U_22
_atom_site_aniso_U_33
_atom_site_aniso_U_23
_atom_site_aniso_U_13
_atom_site_aniso_U_12
Ni1 0.0262(3) 0.0250(3) 0.0285(4) -0.0020(4) -0.0002(4) -0.0003(3)
F1 0.095(3) 0.041(2) 0.055(3) 0.001(2) 0.019(2) -0.001(2)
F2 0.120(4) 0.084(3) 0.057(3) -0.009(3) 0.029(3) 0.013(3)
F3 0.092(3) 0.109(4) 0.051(3) 0.011(3) 0.033(3) -0.014(3)
F4 0.082(3) 0.070(3) 0.062(3) 0.030(2) -0.001(2) -0.023(2)
F5 0.071(3) 0.038(2) 0.059(3) 0.001(2) 0.005(2) 0.0027(19)
F6 0.060(2) 0.046(2) 0.081(3) 0.000(2) -0.030(2) -0.001(2)
F7 0.075(3) 0.097(3) 0.069(3) 0.009(3) -0.036(3) -0.028(3)
F8 0.100(3) 0.090(3) 0.092(4) -0.047(3) -0.009(3) -0.042(3)
F9 0.115(4) 0.059(3) 0.197(7) -0.059(4) -0.017(5) 0.005(3)
F10 0.072(3) 0.053(3) 0.136(5) -0.017(3) -0.033(3) 0.017(2)
F11 0.050(2) 0.045(2) 0.079(3) 0.002(2) 0.004(2) 0.0009(17)
F12 0.060(2) 0.050(2) 0.095(3) 0.000(2) -0.003(2) 0.020(2)
F13 0.037(2) 0.086(3) 0.081(3) -0.006(3) 0.005(2) 0.021(2)
F14 0.0346(19) 0.080(3) 0.058(3) 0.012(2) 0.0053(19) 0.004(2)
F15 0.0400(19) 0.045(2) 0.058(3) 0.0107(18) 0.0039(19) 0.0029(17)
F16 0.067(2) 0.060(2) 0.047(3) -0.002(2) 0.020(2) -0.008(2)
F17 0.100(3) 0.092(3) 0.050(3) -0.028(3) 0.019(3) 0.006(3)
F18 0.110(4) 0.046(2) 0.062(3) -0.025(2) -0.013(3) 0.009(2)
F19 0.111(4) 0.055(3) 0.090(4) -0.010(2) -0.003(3) -0.031(3)
F20 0.078(3) 0.064(3) 0.051(3) -0.011(2) 0.020(2) -0.029(2)
F21 0.072(2) 0.053(2) 0.043(2) -0.0076(19) -0.008(2) 0.021(2)
F22 0.073(3) 0.054(2) 0.047(2) -0.026(2) 0.009(2) 0.010(2)
F23 0.084(3) 0.069(3) 0.032(2) -0.009(2) 0.006(2) -0.006(2)
F24 0.099(3) 0.070(3) 0.040(2) 0.006(2) -0.008(2) 0.024(2)
F25 0.073(3) 0.050(2) 0.039(2) -0.0027(19) -0.001(2) 0.027(2)
F26 0.052(2) 0.087(3) 0.087(4) 0.016(3) -0.010(2) 0.003(2)
F27 0.054(3) 0.200(6) 0.123(5) -0.025(5) -0.008(3) -0.042(3)
F28 0.134(5) 0.155(5) 0.187(8) -0.065(5) 0.035(5) -0.110(5)
F29 0.212(8) 0.051(3) 0.226(9) -0.018(4) 0.036(6) -0.036(4)
F30 0.101(4) 0.052(3) 0.131(5) 0.009(3) -0.002(4) 0.006(3)
F31 0.066(3) 0.057(3) 0.060(3) -0.004(2) 0.015(2) -0.006(2)
F32 0.088(3) 0.117(4) 0.095(4) -0.013(4) 0.043(3) 0.001(3)
F33 0.085(3) 0.129(4) 0.117(5) -0.049(4) 0.036(3) 0.032(3)
F34 0.079(3) 0.067(3) 0.111(4) -0.031(3) 0.000(3) 0.027(2)
F35 0.065(2) 0.043(2) 0.077(3) -0.003(2) -0.001(2) 0.0107(19)
F36 0.068(3) 0.097(3) 0.080(4) -0.023(3) 0.007(3) -0.005(3)
F37 0.093(4) 0.105(4) 0.089(4) -0.016(3) 0.016(3) -0.046(3)
F38 0.131(4) 0.060(3) 0.080(4) -0.030(3) 0.007(3) -0.018(3)
F39 0.080(3) 0.087(3) 0.076(3) -0.029(3) 0.012(3) 0.015(3)
F40 0.055(2) 0.069(3) 0.081(3) -0.017(2) -0.002(2) -0.003(2)
O1 0.040(2) 0.049(3) 0.041(3) -0.001(2) 0.000(2) -0.016(2)
O2 0.090(4) 0.059(3) 0.102(5) -0.021(3) -0.060(4) 0.028(3)
O3 0.029(2) 0.029(2) 0.036(2) -0.0014(18) -0.0007(19) -0.0042(16)
O4 0.072(3) 0.055(3) 0.071(4) 0.000(3) -0.010(3) 0.015(3)
O5 0.102(4) 0.092(4) 0.057(4) 0.027(3) 0.043(3) 0.042(3)
O6 0.168(9) 0.162(9) 0.169(10) 0.040(7) 0.044(8) 0.059(7)
O7 0.255(13) 0.255(14) 0.082(7) -0.029(8) -0.015(8) 0.090(10)
N1 0.029(2) 0.027(2) 0.033(3) -0.001(2) 0.001(3) -0.0072(18)
N2 0.027(2) 0.029(3) 0.034(3) -0.002(2) 0.001(2) 0.001(2)
N3 0.031(2) 0.032(3) 0.027(3) 0.001(2) -0.004(2) -0.002(2)
N4 0.023(2) 0.031(2) 0.027(3) -0.003(2) 0.006(2) 0.0047(19)
N5 0.037(3) 0.024(2) 0.027(3) -0.007(2) -0.001(2) -0.004(2)
N6 0.038(3) 0.033(3) 0.026(3) -0.005(2) 0.004(2) -0.004(2)
N7 0.037(3) 0.031(2) 0.027(3) -0.011(2) 0.003(2) -0.001(2)
N8 0.035(3) 0.040(3) 0.032(3) -0.008(2) -0.007(2) 0.014(2)
N9 0.076(4) 0.040(3) 0.064(4) -0.003(3) 0.004(4) 0.023(3)
N10 0.057(4) 0.046(4) 0.050(4) 0.014(3) 0.006(3) 0.008(3)
N11 0.129(8) 0.133(9) 0.100(8) 0.021(7) -0.024(7) 0.016(7)
N12 0.132(8) 0.121(8) 0.098(8) 0.001(7) 0.019(7) 0.004(7)
C1 0.037(3) 0.029(3) 0.037(4) 0.003(3) 0.007(3) 0.000(3)
C2 0.037(3) 0.032(3) 0.028(4) -0.001(3) 0.004(3) -0.001(3)
C3 0.032(3) 0.047(4) 0.034(4) 0.005(3) 0.002(3) -0.001(3)
C4 0.029(3) 0.039(3) 0.044(4) 0.000(3) -0.003(3) -0.004(3)
C5 0.029(3) 0.023(3) 0.035(4) 0.004(3) -0.006(3) -0.001(2)
C6 0.033(3) 0.025(3) 0.037(4) -0.008(3) 0.000(3) 0.001(2)
C7 0.036(3) 0.030(3) 0.032(4) -0.009(3) 0.000(3) -0.003(3)
C8 0.040(4) 0.055(4) 0.043(4) -0.023(3) 0.004(3) 0.009(3)
C9 0.035(3) 0.055(4) 0.043(4) -0.018(3) 0.001(3) 0.004(3)
C10 0.035(3) 0.032(3) 0.030(4) -0.003(3) 0.000(3) 0.003(3)
C11 0.029(3) 0.031(3) 0.029(3) -0.002(3) -0.004(3) -0.006(2)
C12 0.025(3) 0.028(3) 0.032(4) 0.001(2) -0.002(3) 0.004(2)
C13 0.029(3) 0.044(4) 0.031(4) 0.003(3) -0.008(3) 0.003(3)
C14 0.039(3) 0.041(3) 0.032(4) -0.008(3) -0.009(3) -0.002(3)
C15 0.033(3) 0.032(3) 0.021(3) -0.001(3) 0.001(3) -0.006(3)
C16 0.033(3) 0.021(3) 0.029(3) 0.003(3) 0.001(3) 0.001(2)
C17 0.033(3) 0.025(3) 0.023(3) 0.009(3) 0.004(3) -0.002(2)
C18 0.030(3) 0.032(3) 0.029(3) -0.007(3) -0.003(3) 0.002(3)
C19 0.030(3) 0.029(3) 0.029(3) 0.001(3) 0.005(3) 0.002(2)
C20 0.030(3) 0.028(3) 0.025(3) -0.005(2) -0.002(3) -0.003(2)
C21 0.031(3) 0.026(3) 0.031(4) -0.008(3) 0.002(3) 0.005(3)
C22 0.043(3) 0.029(3) 0.040(4) -0.002(3) 0.005(3) -0.006(3)
C23 0.050(4) 0.027(3) 0.028(4) -0.007(3) 0.000(3) -0.002(3)
C24 0.034(3) 0.036(3) 0.026(4) -0.003(3) 0.000(3) 0.006(3)
C25 0.034(3) 0.030(3) 0.022(3) 0.003(3) 0.002(3) 0.008(3)
C26 0.031(3) 0.027(3) 0.034(4) -0.001(3) 0.003(3) -0.001(2)
C27 0.047(4) 0.036(3) 0.031(4) -0.003(3) 0.009(3) -0.001(3)
C28 0.035(3) 0.032(3) 0.048(4) -0.001(3) 0.006(3) -0.006(3)
C29 0.034(3) 0.032(3) 0.035(4) -0.001(3) 0.006(3) 0.004(3)
C30 0.037(3) 0.032(3) 0.027(4) -0.003(3) 0.000(3) -0.001(3)
C31 0.036(3) 0.027(3) 0.023(4) -0.007(2) -0.005(3) 0.005(3)
C32 0.042(4) 0.037(3) 0.034(4) -0.008(3) -0.008(3) -0.003(3)
C33 0.044(4) 0.040(3) 0.026(3) -0.010(3) 0.001(3) 0.001(3)
C34 0.045(3) 0.030(3) 0.028(4) -0.001(3) -0.002(3) 0.006(3)
C35 0.030(3) 0.030(3) 0.034(4) -0.003(3) 0.003(3) 0.002(2)
C36 0.029(3) 0.037(3) 0.030(3) -0.001(3) 0.001(3) 0.004(3)
C37 0.037(3) 0.031(3) 0.031(3) -0.006(3) 0.001(3) 0.004(3)
C38 0.035(3) 0.029(3) 0.033(4) -0.012(3) 0.000(3) -0.001(3)
C39 0.037(3) 0.037(4) 0.040(4) -0.007(3) -0.010(3) 0.006(3)
C40 0.060(4) 0.044(4) 0.049(5) -0.016(4) -0.014(4) 0.009(4)
C41 0.032(3) 0.046(4) 0.031(4) 0.006(3) 0.003(3) -0.007(3)
C42 0.064(4) 0.034(4) 0.032(4) 0.001(3) 0.013(3) -0.004(3)
C43 0.065(5) 0.048(4) 0.040(4) 0.004(4) 0.012(4) 0.006(4)
C44 0.052(4) 0.084(6) 0.042(5) 0.016(4) 0.012(4) -0.005(4)
C45 0.073(5) 0.048(4) 0.034(4) 0.011(4) 0.002(4) -0.017(4)
C46 0.046(4) 0.039(4) 0.040(4) 0.005(3) -0.006(3) -0.003(3)
C47 0.031(3) 0.044(4) 0.041(4) -0.010(3) 0.004(3) -0.010(3)
C48 0.047(4) 0.037(4) 0.038(4) -0.005(3) -0.007(3) -0.003(3)
C49 0.054(4) 0.061(5) 0.046(5) 0.003(4) -0.006(4) -0.017(4)
C50 0.072(6) 0.070(6) 0.064(6) -0.029(5) -0.009(5) -0.023(5)
C51 0.069(5) 0.047(5) 0.093(7) -0.033(5) -0.014(5) -0.004(4)
C52 0.045(4) 0.053(5) 0.080(6) -0.018(4) -0.013(4) 0.009(4)
C53 0.032(3) 0.042(4) 0.032(4) -0.005(3) -0.007(3) 0.005(3)
C54 0.037(3) 0.040(4) 0.044(4) 0.002(3) 0.010(3) 0.001(3)
C55 0.045(4) 0.041(4) 0.046(4) -0.002(3) -0.007(3) 0.008(3)
C56 0.022(3) 0.062(5) 0.049(5) 0.000(4) -0.002(3) 0.018(3)
C57 0.028(3) 0.054(4) 0.042(4) 0.006(3) -0.001(3) -0.001(3)
C58 0.037(3) 0.040(4) 0.031(4) 0.003(3) -0.003(3) 0.008(3)
C59 0.032(3) 0.027(3) 0.030(4) -0.003(3) -0.004(3) 0.006(2)
C60 0.047(4) 0.033(3) 0.031(4) -0.005(3) -0.006(3) 0.000(3)
C61 0.049(4) 0.054(4) 0.037(4) -0.010(3) -0.001(3) 0.014(4)
C62 0.065(5) 0.038(4) 0.046(5) -0.016(4) -0.008(4) 0.011(4)
C63 0.064(4) 0.029(4) 0.057(5) 0.000(3) -0.011(4) -0.006(3)
C64 0.050(4) 0.041(4) 0.034(4) -0.010(3) 0.000(3) -0.010(3)
C65 0.029(3) 0.033(3) 0.024(3) -0.007(3) 0.002(3) -0.005(3)
C66 0.039(3) 0.032(3) 0.034(4) -0.002(3) -0.009(3) 0.005(3)
C67 0.039(3) 0.038(4) 0.041(4) -0.015(3) 0.004(3) 0.000(3)
C68 0.061(4) 0.045(4) 0.023(4) -0.006(3) 0.004(3) -0.009(4)
C69 0.061(4) 0.042(4) 0.028(4) 0.003(3) -0.005(3) 0.005(3)
C70 0.036(3) 0.036(3) 0.031(4) -0.009(3) 0.009(3) 0.003(3)
C71 0.047(4) 0.035(4) 0.040(4) -0.009(3) 0.005(3) -0.009(3)
C72 0.052(4) 0.059(5) 0.057(5) -0.005(4) 0.003(4) -0.019(4)
C73 0.055(5) 0.132(9) 0.060(6) -0.014(6) 0.001(4) -0.034(6)
C74 0.104(9) 0.097(8) 0.103(9) -0.037(7) 0.023(7) -0.056(7)
C75 0.139(10) 0.050(6) 0.111(9) -0.026(6) 0.010(8) -0.041(6)
C76 0.075(5) 0.047(5) 0.081(6) -0.008(5) -0.005(5) -0.002(4)
C77 0.046(4) 0.042(4) 0.033(4) -0.015(3) -0.008(3) 0.019(3)
C78 0.036(4) 0.057(4) 0.046(4) -0.011(4) 0.005(3) 0.003(3)
C79 0.057(5) 0.073(6) 0.059(5) -0.007(5) 0.012(4) -0.004(4)
C80 0.067(5) 0.089(7) 0.057(6) -0.034(5) 0.014(5) 0.012(5)
C81 0.071(5) 0.057(5) 0.083(7) -0.038(5) -0.012(5) 0.023(4)
C82 0.046(4) 0.042(4) 0.046(4) -0.014(3) -0.010(3) 0.007(3)
C83 0.053(4) 0.042(4) 0.037(4) 0.002(3) -0.017(3) 0.003(3)
C84 0.053(5) 0.068(5) 0.043(5) -0.014(4) -0.001(4) 0.001(4)
C85 0.068(5) 0.068(5) 0.053(5) -0.012(4) 0.006(4) -0.027(4)
C86 0.085(6) 0.049(5) 0.048(5) -0.023(4) 0.002(4) -0.010(4)
C87 0.056(4) 0.062(5) 0.045(5) -0.011(4) 0.007(4) 0.004(4)
C88 0.044(4) 0.050(4) 0.055(5) -0.010(4) -0.004(4) -0.002(3)
C89 0.042(4) 0.045(4) 0.043(4) -0.004(3) 0.006(3) 0.002(3)
C90 0.056(4) 0.045(4) 0.069(6) -0.004(4) -0.003(4) 0.016(4)
C91 0.079(6) 0.074(6) 0.092(8) 0.010(5) -0.012(6) 0.029(5)
C92 0.177(11) 0.071(7) 0.072(7) -0.005(5) -0.032(7) 0.008(7)
C93 0.055(4) 0.052(5) 0.060(6) 0.018(4) 0.011(4) 0.015(4)
C94 0.064(5) 0.079(6) 0.048(5) 0.007(4) -0.004(4) 0.017(4)
C95 0.089(6) 0.057(5) 0.048(5) 0.014(4) -0.006(5) 0.005(4)
C96 0.104(9) 0.115(10) 0.140(13) 0.000(10) -0.027(9) 0.038(8)
C97 0.084(9) 0.29(2) 0.23(2) -0.092(18) 0.041(11) -0.044(12)
C98 0.196(15) 0.157(12) 0.100(11) 0.030(9) -0.022(10) -0.007(11)
C99 0.256(19) 0.097(10) 0.116(13) -0.016(9) -0.001(13) 0.000(11)
C100 0.151(12) 0.176(13) 0.137(13) -0.078(11) 0.022(11) -0.046(10)
C101 0.39(3) 0.160(15) 0.21(2) 0.047(16) -0.04(2) 0.064(19)

loop_
_atom_type_symbol
_atom_type_description
_atom_type_scat_dispersion_real
_atom_type_scat_dispersion_imag
_atom_type_scat_source
C C 0.0033 0.0016 'International Tables Vol C Tables 4.2.6.8 and 6.1.1.4'
H H 0.0000 0.0000 'International Tables Vol C Tables 4.2.6.8 and 6.1.1.4'
N N 0.0061 0.0033 'International Tables Vol C Tables 4.2.6.8 and 6.1.1.4'
O O 0.0106 0.0060 'International Tables Vol C Tables 4.2.6.8 and 6.1.1.4'
F F 0.0171 0.0103 'International Tables Vol C Tables 4.2.6.8 and 6.1.1.4'
Ni Ni 0.3393 1.1124 'International Tables Vol C Tables 4.2.6.8 and 6.1.1.4'

loop_
_geom_angle_atom_site_label_1
_geom_angle_atom_site_label_2
_geom_angle_atom_site_label_3
_geom_angle
N2 Ni1 N3 93.8(2)
N2 Ni1 N1 88.5(2)
N3 Ni1 N1 158.8(2)
N2 Ni1 N4 153.7(2)
N3 Ni1 N4 91.17(19)
N1 Ni1 N4 96.01(18)
C20 O3 C89 114.8(4)
C2 N1 C5 108.2(4)
C2 N1 Ni1 124.6(4)
C5 N1 Ni1 127.2(4)
C10 N2 C7 106.7(5)
C10 N2 Ni1 127.6(4)
C7 N2 Ni1 122.7(4)
C15 N3 C12 107.3(4)
C15 N3 Ni1 124.4(4)
C12 N3 Ni1 125.0(4)
C17 N4 C20 106.7(4)
C17 N4 Ni1 127.4(4)
C20 N4 Ni1 123.1(3)
C21 N5 C24 110.4(5)
C21 N5 H5N 124.8
C24 N5 H5N 124.8
C29 N6 C26 106.6(5)
C31 N7 C34 110.8(4)
C31 N7 H7N 124.6
C34 N7 H7N 124.6
C39 N8 C36 109.3(5)
C39 N8 H8N 125.3
C36 N8 H8N 125.3
C90 N9 C92 121.5(8)
C90 N9 C91 121.9(7)
C92 N9 C91 116.6(7)
C93 N10 C94 119.8(7)
C93 N10 C95 122.5(7)
C94 N10 C95 117.6(6)
C96 N11 C98 117.0(12)
C96 N11 C97 122.0(13)
C98 N11 C97 121.0(14)
C99 N12 C101 123.3(14)
C99 N12 C100 123.3(13)
C101 N12 C100 113.1(13)
O1 C1 C2 123.5(5)
O1 C1 C41 117.3(6)
C2 C1 C41 119.2(5)
N1 C2 C3 109.5(5)
N1 C2 C1 120.9(5)
C3 C2 C1 128.7(5)
C4 C3 C2 107.1(6)
C4 C3 H3 126.5
C2 C3 H3 126.5
C3 C4 C5 106.7(6)
C3 C4 H4 126.6
C5 C4 H4 126.6
N1 C5 C6 120.6(5)
N1 C5 C4 108.5(5)
C6 C5 C4 129.2(5)
C7 C6 C5 122.5(5)
C7 C6 C47 120.8(5)
C5 C6 C47 116.0(5)
C6 C7 N2 122.9(5)
C6 C7 C8 128.7(5)
N2 C7 C8 107.9(5)
C9 C8 C7 108.2(6)
C9 C8 H8 125.9
C7 C8 H8 125.9
C8 C9 C10 107.5(6)
C8 C9 H9 126.3
C10 C9 H9 126.3
N2 C10 C11 122.8(5)
N2 C10 C9 109.7(5)
C11 C10 C9 127.4(5)
C12 C11 C10 121.7(5)
C12 C11 C53 121.7(5)
C10 C11 C53 116.6(5)
C11 C12 N3 123.9(5)
C11 C12 C13 127.9(5)
N3 C12 C13 108.2(5)
C14 C13 C12 108.1(5)
C14 C13 H13 126.0
C12 C13 H13 126.0
C13 C14 C15 107.6(5)
C13 C14 H14 126.2
C15 C14 H14 126.2
N3 C15 C16 123.4(5)
N3 C15 C14 108.8(5)
C16 C15 C14 127.6(5)
C15 C16 C17 121.3(5)
C15 C16 C59 121.3(5)
C17 C16 C59 117.0(5)
N4 C17 C16 123.3(5)
N4 C17 C18 112.3(5)
C16 C17 C18 124.0(5)
C19 C18 C17 108.9(5)
C19 C18 H18 125.5
C17 C18 H18 125.5
C18 C19 C37 135.3(5)
C18 C19 C20 107.6(5)
C37 C19 C20 116.7(5)
O3 C20 C21 106.9(4)
O3 C20 N4 111.6(4)
C21 C20 N4 110.3(4)
O3 C20 C19 114.5(4)
C21 C20 C19 109.9(5)
N4 C20 C19 103.7(4)
N5 C21 C22 107.4(5)
N5 C21 C20 120.5(5)
C22 C21 C20 131.7(5)
C21 C22 C23 107.5(5)
C21 C22 H22 126.2
C23 C22 H22 126.2
C24 C23 C22 108.2(5)
C24 C23 H23 125.9
C22 C23 H23 125.9
N5 C24 C23 106.3(5)
N5 C24 C25 121.4(5)
C23 C24 C25 132.2(6)
C26 C25 C24 124.8(5)
C26 C25 C65 117.7(5)
C24 C25 C65 117.5(5)
C25 C26 N6 123.8(5)
C25 C26 C27 127.0(6)
N6 C26 C27 109.0(5)
C28 C27 C26 106.4(6)
C28 C27 H27 126.8
C26 C27 H27 126.8
C27 C28 C29 107.6(5)
C27 C28 H28 126.2
C29 C28 H28 126.2
N6 C29 C28 110.5(5)
N6 C29 C30 123.5(5)
C28 C29 C30 125.9(5)
C31 C30 C29 122.6(5)
C31 C30 C71 118.4(5)
C29 C30 C71 118.6(5)
C30 C31 N7 124.8(5)
C30 C31 C32 129.7(5)
N7 C31 C32 105.1(5)
C33 C32 C31 108.6(5)
C33 C32 H32 125.7
C31 C32 H32 125.7
C32 C33 C34 109.6(5)
C32 C33 H33 125.2
C34 C33 H33 125.2
C35 C34 N7 124.3(5)
C35 C34 C33 130.6(6)
N7 C34 C33 105.0(5)
C34 C35 C36 121.7(5)
C34 C35 C77 121.3(5)
C36 C35 C77 116.7(5)
N8 C36 C37 107.3(5)
N8 C36 C35 120.5(5)
C37 C36 C35 132.0(5)
C38 C37 C36 105.9(5)
C38 C37 C19 124.6(5)
C36 C37 C19 129.5(5)
C39 C38 C37 107.8(5)
C39 C38 H38 126.1
C37 C38 H38 126.1
N8 C39 C38 109.5(5)
N8 C39 C40 121.7(5)
C38 C39 C40 128.7(6)
O2 C40 C39 124.3(6)
O2 C40 C83 120.9(6)
C39 C40 C83 114.8(6)
C42 C41 C46 115.9(6)
C42 C41 C1 120.1(5)
C46 C41 C1 123.8(6)
C43 C42 F1 117.6(6)
C43 C42 C41 122.9(6)
F1 C42 C41 119.5(6)
C42 C43 C44 119.1(7)
C42 C43 F2 121.1(6)
C44 C43 F2 119.8(7)
F3 C44 C45 120.2(7)
F3 C44 C43 119.6(8)
C45 C44 C43 120.3(7)
F4 C45 C46 121.1(7)
F4 C45 C44 119.4(7)
C46 C45 C44 119.3(6)
F5 C46 C45 118.2(6)
F5 C46 C41 119.4(6)
C45 C46 C41 122.4(7)
C48 C47 C52 114.4(6)
C48 C47 C6 123.1(6)
C52 C47 C6 122.4(6)
F6 C48 C49 117.0(6)
F6 C48 C47 118.6(5)
C49 C48 C47 124.4(6)
F7 C49 C50 119.7(7)
F7 C49 C48 121.1(7)
C50 C49 C48 119.1(7)
F8 C50 C49 121.3(8)
F8 C50 C51 118.7(8)
C49 C50 C51 120.0(7)
F9 C51 C52 119.6(8)
F9 C51 C50 120.8(7)
C52 C51 C50 119.5(7)
F10 C52 C51 117.8(6)
F10 C52 C47 119.7(6)
C51 C52 C47 122.5(7)
C54 C53 C58 116.4(5)
C54 C53 C11 121.5(5)
C58 C53 C11 121.9(5)
F11 C54 C53 120.1(5)
F11 C54 C55 117.9(5)
C53 C54 C55 122.0(6)
F12 C55 C56 120.3(6)
F12 C55 C54 119.9(6)
C56 C55 C54 119.8(6)
F13 C56 C55 120.1(6)
F13 C56 C57 120.0(6)
C55 C56 C57 119.9(5)
F14 C57 C56 119.8(5)
F14 C57 C58 119.9(6)
C56 C57 C58 120.3(6)
F15 C58 C57 117.6(5)
F15 C58 C53 120.7(5)
C57 C58 C53 121.7(5)
C64 C59 C60 115.5(5)
C64 C59 C16 123.1(6)
C60 C59 C16 121.1(5)
F16 C60 C61 117.7(6)
F16 C60 C59 119.6(5)
C61 C60 C59 122.7(6)
F17 C61 C62 119.9(6)
F17 C61 C60 120.8(7)
C62 C61 C60 119.4(7)
F18 C62 C63 118.6(7)
F18 C62 C61 121.2(7)
C63 C62 C61 120.2(6)
C62 C63 F19 121.1(6)
C62 C63 C64 119.5(6)
F19 C63 C64 119.3(7)
F20 C64 C63 118.8(6)
F20 C64 C59 118.5(5)
C63 C64 C59 122.7(6)
C66 C65 C70 114.3(5)
C66 C65 C25 124.6(5)
C70 C65 C25 121.1(5)
F21 C66 C65 119.7(6)
F21 C66 C67 116.1(5)
C65 C66 C67 124.1(6)
F22 C67 C66 121.4(6)
F22 C67 C68 120.0(6)
C66 C67 C68 118.5(6)
F23 C68 C69 121.2(6)
F23 C68 C67 118.9(6)
C69 C68 C67 119.8(6)
F24 C69 C68 119.5(6)
F24 C69 C70 121.0(6)
C68 C69 C70 119.5(6)
F25 C70 C69 117.0(6)
F25 C70 C65 119.2(5)
C69 C70 C65 123.7(6)
C72 C71 C76 115.7(6)
C72 C71 C30 121.8(6)
C76 C71 C30 122.6(6)
F26 C72 C71 119.7(6)
F26 C72 C73 119.5(8)
C71 C72 C73 120.8(8)
C74 C73 F27 123.3(10)
C74 C73 C72 120.1(9)
F27 C73 C72 116.6(10)
C73 C74 F28 117.0(12)
C73 C74 C75 121.3(9)
F28 C74 C75 121.6(12)
F29 C75 C76 122.1(12)
F29 C75 C74 120.0(10)
C76 C75 C74 117.9(9)
F30 C76 C75 117.5(8)
F30 C76 C71 118.3(7)
C75 C76 C71 124.2(9)
C82 C77 C78 114.5(6)
C82 C77 C35 123.2(6)
C78 C77 C35 122.2(6)
C79 C78 F31 117.8(7)
C79 C78 C77 123.9(7)
F31 C78 C77 118.3(6)
C78 C79 F32 121.0(8)
C78 C79 C80 120.1(8)
F32 C79 C80 118.9(8)
F33 C80 C79 121.5(9)
F33 C80 C81 118.6(8)
C79 C80 C81 119.9(7)
F34 C81 C80 121.3(8)
F34 C81 C82 119.0(9)
C80 C81 C82 119.6(7)
F35 C82 C81 117.7(6)
F35 C82 C77 120.4(6)
C81 C82 C77 121.9(7)
C84 C83 C88 118.5(6)
C84 C83 C40 119.1(7)
C88 C83 C40 122.3(6)
F36 C84 C83 121.3(7)
F36 C84 C85 117.3(7)
C83 C84 C85 121.4(7)
F37 C85 C86 119.3(7)
F37 C85 C84 120.9(8)
C86 C85 C84 119.7(7)
F38 C86 C85 120.6(7)
F38 C86 C87 119.4(7)
C85 C86 C87 120.0(7)
F39 C87 C86 119.1(7)
F39 C87 C88 121.8(7)
C86 C87 C88 118.9(7)
F40 C88 C83 121.5(6)
F40 C88 C87 117.1(7)
C83 C88 C87 121.3(7)
O3 C89 H89A 109.5
O3 C89 H89B 109.5
H89A C89 H89B 109.5
O3 C89 H89C 109.5
H89A C89 H89C 109.5
H89B C89 H89C 109.5
O4 C90 N9 125.8(8)
O4 C90 H90 117.1
N9 C90 H90 117.1
N9 C91 H91A 109.5
N9 C91 H91B 109.5
H91A C91 H91B 109.5
N9 C91 H91C 109.5
H91A C91 H91C 109.5
H91B C91 H91C 109.5
N9 C92 H92A 109.5
N9 C92 H92B 109.5
H92A C92 H92B 109.5
N9 C92 H92C 109.5
H92A C92 H92C 109.5
H92B C92 H92C 109.5
O5 C93 N10 128.3(8)
O5 C93 H93 115.9
N10 C93 H93 115.9
N10 C94 H94A 109.5
N10 C94 H94B 109.5
H94A C94 H94B 109.5
N10 C94 H94C 109.5
H94A C94 H94C 109.5
H94B C94 H94C 109.5
N10 C95 H95A 109.5
N10 C95 H95B 109.5
H95A C95 H95B 109.5
N10 C95 H95C 109.5
H95A C95 H95C 109.5
H95B C95 H95C 109.5
O6 C96 N11 123.1(13)
O6 C96 H96 118.5
N11 C96 H96 118.5
N11 C97 H97A 109.5
N11 C97 H97B 109.5
H97A C97 H97B 109.5
N11 C97 H97C 109.5
H97A C97 H97C 109.5
H97B C97 H97C 109.5
N11 C98 H98A 109.5
N11 C98 H98B 109.5
H98A C98 H98B 109.5
N11 C98 H98C 109.5
H98A C98 H98C 109.5
H98B C98 H98C 109.5
O7 C99 N12 129.6(17)
O7 C99 H99 115.2
N12 C99 H99 115.2
N12 C100 H10A 109.5
N12 C100 H10B 109.5
H10A C100 H10B 109.5
N12 C100 H10C 109.5
H10A C100 H10C 109.5
H10B C100 H10C 109.5
N12 C101 H10D 109.5
N12 C101 H10E 109.5
H10D C101 H10E 109.5
N12 C101 H10F 109.5
H10D C101 H10F 109.5
H10E C101 H10F 109.5

loop_
_geom_bond_atom_site_label_1
_geom_bond_atom_site_label_2
_geom_bond_distance
Ni1 N2 1.853(5)
Ni1 N3 1.858(4)
Ni1 N1 1.870(4)
Ni1 N4 1.891(4)
F1 C42 1.361(7)
F2 C43 1.363(8)
F3 C44 1.346(8)
F4 C45 1.335(7)
F5 C46 1.352(7)
F6 C48 1.342(7)
F7 C49 1.324(8)
F8 C50 1.339(8)
F9 C51 1.338(8)
F10 C52 1.336(8)
F11 C54 1.328(7)
F12 C55 1.336(7)
F13 C56 1.337(7)
F14 C57 1.354(7)
F15 C58 1.323(7)
F16 C60 1.328(7)
F17 C61 1.342(8)
F18 C62 1.348(7)
F19 C63 1.368(8)
F20 C64 1.352(7)
F21 C66 1.356(6)
F22 C67 1.334(6)
F23 C68 1.335(7)
F24 C69 1.330(7)
F25 C70 1.344(6)
F26 C72 1.330(8)
F27 C73 1.371(11)
F28 C74 1.360(10)
F29 C75 1.325(11)
F30 C76 1.344(9)
F31 C78 1.353(7)
F32 C79 1.340(9)
F33 C80 1.358(9)
F34 C81 1.343(9)
F35 C82 1.328(8)
F36 C84 1.320(8)
F37 C85 1.328(8)
F38 C86 1.341(8)
F39 C87 1.326(8)
F40 C88 1.327(8)
O1 C1 1.230(7)
O2 C40 1.214(8)
O3 C20 1.410(6)
O3 C89 1.438(7)
O4 C90 1.229(9)
O5 C93 1.190(9)
O6 C96 1.223(14)
O7 C99 1.158(16)
N1 C2 1.352(7)
N1 C5 1.357(7)
N2 C10 1.351(7)
N2 C7 1.408(7)
N3 C15 1.377(7)
N3 C12 1.394(6)
N4 C17 1.324(7)
N4 C20 1.498(7)
N5 C21 1.365(7)
N5 C24 1.373(7)
N5 H5N 0.8700
N6 C29 1.339(7)
N6 C26 1.379(7)
N7 C31 1.380(7)
N7 C34 1.396(7)
N7 H7N 0.8700
N8 C39 1.353(7)
N8 C36 1.375(7)
N8 H8N 0.8700
N9 C90 1.306(9)
N9 C92 1.401(10)
N9 C91 1.477(10)
N10 C93 1.316(9)
N10 C94 1.403(9)
N10 C95 1.459(9)
N11 C96 1.403(16)
N11 C98 1.417(15)
N11 C97 1.454(16)
N12 C99 1.328(16)
N12 C101 1.446(17)
N12 C100 1.517(14)
C1 C2 1.444(9)
C1 C41 1.521(8)
C2 C3 1.408(8)
C3 C4 1.369(9)
C3 H3 0.9400
C4 C5 1.429(8)
C4 H4 0.9400
C5 C6 1.411(8)
C6 C7 1.377(8)
C6 C47 1.497(8)
C7 C8 1.431(8)
C8 C9 1.335(8)
C8 H8 0.9400
C9 C10 1.439(9)
C9 H9 0.9400
C10 C11 1.433(8)
C11 C12 1.373(8)
C11 C53 1.472(8)
C12 C13 1.453(8)
C13 C14 1.342(8)
C13 H13 0.9400
C14 C15 1.455(8)
C14 H14 0.9400
C15 C16 1.383(7)
C16 C17 1.428(8)
C16 C59 1.497(8)
C17 C18 1.449(7)
C18 C19 1.329(8)
C18 H18 0.9400
C19 C37 1.453(8)
C19 C20 1.536(7)
C20 C21 1.495(8)
C21 C22 1.386(8)
C22 C23 1.395(8)
C22 H22 0.9400
C23 C24 1.395(8)
C23 H23 0.9400
C24 C25 1.428(8)
C25 C26 1.372(8)
C25 C65 1.502(8)
C26 C27 1.458(8)
C27 C28 1.333(8)
C27 H27 0.9400
C28 C29 1.439(9)
C28 H28 0.9400
C29 C30 1.445(8)
C30 C31 1.349(8)
C30 C71 1.487(8)
C31 C32 1.460(8)
C32 C33 1.332(8)
C32 H32 0.9400
C33 C34 1.441(8)
C33 H33 0.9400
C34 C35 1.355(8)
C35 C36 1.470(8)
C35 C77 1.471(8)
C36 C37 1.419(8)
C37 C38 1.418(8)
C38 C39 1.364(8)
C38 H38 0.9400
C39 C40 1.460(9)
C40 C83 1.536(9)
C41 C42 1.363(9)
C41 C46 1.386(8)
C42 C43 1.361(9)
C43 C44 1.361(10)
C44 C45 1.360(10)
C45 C46 1.356(9)
C47 C48 1.392(9)
C47 C52 1.394(9)
C48 C49 1.366(9)
C49 C50 1.356(11)
C50 C51 1.384(11)
C51 C52 1.381(10)
C53 C54 1.379(8)
C53 C58 1.399(8)
C54 C55 1.404(9)
C55 C56 1.361(9)
C56 C57 1.369(9)
C57 C58 1.386(8)
C59 C64 1.385(8)
C59 C60 1.386(8)
C60 C61 1.374(9)
C61 C62 1.364(10)
C62 C63 1.363(10)
C63 C64 1.371(9)
C65 C66 1.377(8)
C65 C70 1.394(8)
C66 C67 1.383(9)
C67 C68 1.386(9)
C68 C69 1.365(9)
C69 C70 1.372(9)
C71 C72 1.373(10)
C71 C76 1.390(9)
C72 C73 1.417(11)
C73 C74 1.327(14)
C74 C75 1.373(15)
C75 C76 1.361(12)
C77 C82 1.400(9)
C77 C78 1.401(9)
C78 C79 1.338(10)
C79 C80 1.360(11)
C80 C81 1.370(12)
C81 C82 1.384(10)
C83 C84 1.366(10)
C83 C88 1.367(9)
C84 C85 1.375(10)
C85 C86 1.369(11)
C86 C87 1.376(10)
C87 C88 1.388(10)
C89 H89A 0.9700
C89 H89B 0.9700
C89 H89C 0.9700
C90 H90 0.9400
C91 H91A 0.9700
C91 H91B 0.9700
C91 H91C 0.9700
C92 H92A 0.9700
C92 H92B 0.9700
C92 H92C 0.9700
C93 H93 0.9400
C94 H94A 0.9700
C94 H94B 0.9700
C94 H94C 0.9700
C95 H95A 0.9700
C95 H95B 0.9700
C95 H95C 0.9700
C96 H96 0.9400
C97 H97A 0.9700
C97 H97B 0.9700
C97 H97C 0.9700
C98 H98A 0.9700
C98 H98B 0.9700
C98 H98C 0.9700
C99 H99 0.9400
C100 H10A 0.9700
C100 H10B 0.9700
C100 H10C 0.9700
C101 H10D 0.9700
C101 H10E 0.9700
C101 H10F 0.9700

loop_
_geom_torsion_atom_site_label_1
_geom_torsion_atom_site_label_2
_geom_torsion_atom_site_label_3
_geom_torsion_atom_site_label_4
_geom_torsion
N2 Ni1 N1 C2 -146.1(5)
N3 Ni1 N1 C2 -49.3(8)
N4 Ni1 N1 C2 59.9(5)
N2 Ni1 N1 C5 37.8(4)
N3 Ni1 N1 C5 134.5(6)
N4 Ni1 N1 C5 -116.3(4)
N3 Ni1 N2 C10 3.2(5)
N1 Ni1 N2 C10 162.1(5)
N4 Ni1 N2 C10 -97.3(6)
N3 Ni1 N2 C7 160.9(4)
N1 Ni1 N2 C7 -40.2(4)
N4 Ni1 N2 C7 60.5(6)
N2 Ni1 N3 C15 173.9(4)
N1 Ni1 N3 C15 78.1(7)
N4 Ni1 N3 C15 -31.9(4)
N2 Ni1 N3 C12 17.3(5)
N1 Ni1 N3 C12 -78.5(7)
N4 Ni1 N3 C12 171.4(5)
N2 Ni1 N4 C17 118.8(5)
N3 Ni1 N4 C17 17.8(5)
N1 Ni1 N4 C17 -142.2(5)
N2 Ni1 N4 C20 -39.9(6)
N3 Ni1 N4 C20 -140.9(4)
N1 Ni1 N4 C20 59.1(4)
C5 N1 C2 C3 3.4(6)
Ni1 N1 C2 C3 -173.3(4)
C5 N1 C2 C1 -166.6(5)
Ni1 N1 C2 C1 16.6(7)
O1 C1 C2 N1 -2.1(9)
C41 C1 C2 N1 176.3(5)
O1 C1 C2 C3 -170.0(6)
C41 C1 C2 C3 8.4(9)
N1 C2 C3 C4 -2.5(7)
C1 C2 C3 C4 166.5(6)
C2 C3 C4 C5 0.7(7)
C2 N1 C5 C6 163.5(5)
Ni1 N1 C5 C6 -19.8(7)
C2 N1 C5 C4 -3.0(6)
Ni1 N1 C5 C4 173.7(4)
C3 C4 C5 N1 1.4(6)
C3 C4 C5 C6 -163.6(6)
N1 C5 C6 C7 -8.3(8)
C4 C5 C6 C7 155.1(6)
N1 C5 C6 C47 -178.6(5)
C4 C5 C6 C47 -15.2(9)
C5 C6 C7 N2 3.7(9)
C47 C6 C7 N2 173.6(5)
C5 C6 C7 C8 -166.6(6)
C47 C6 C7 C8 3.2(10)
C10 N2 C7 C6 -170.2(5)
Ni1 N2 C7 C6 28.1(8)
C10 N2 C7 C8 1.9(6)
Ni1 N2 C7 C8 -159.8(4)
C6 C7 C8 C9 170.6(7)
N2 C7 C8 C9 -0.9(7)
C7 C8 C9 C10 -0.4(8)
C7 N2 C10 C11 -179.0(5)
Ni1 N2 C10 C11 -18.4(8)
C7 N2 C10 C9 -2.1(7)
Ni1 N2 C10 C9 158.4(4)
C8 C9 C10 N2 1.6(8)
C8 C9 C10 C11 178.3(6)
N2 C10 C11 C12 14.5(9)
C9 C10 C11 C12 -161.8(6)
N2 C10 C11 C53 -165.3(5)
C9 C10 C11 C53 18.4(9)
C10 C11 C12 N3 7.5(9)
C53 C11 C12 N3 -172.8(5)
C10 C11 C12 C13 -175.6(6)
C53 C11 C12 C13 4.2(9)
C15 N3 C12 C11 175.5(5)
Ni1 N3 C12 C11 -24.6(8)
C15 N3 C12 C13 -2.0(6)
Ni1 N3 C12 C13 158.0(4)
C11 C12 C13 C14 -177.4(6)
N3 C12 C13 C14 -0.1(7)
C12 C13 C14 C15 1.9(7)
C12 N3 C15 C16 -172.4(5)
Ni1 N3 C15 C16 27.5(8)
C12 N3 C15 C14 3.2(6)
Ni1 N3 C15 C14 -156.9(4)
C13 C14 C15 N3 -3.2(7)
C13 C14 C15 C16 172.1(6)
N3 C15 C16 C17 1.8(8)
C14 C15 C16 C17 -172.9(5)
N3 C15 C16 C59 174.5(5)
C14 C15 C16 C59 -0.2(9)
C20 N4 C17 C16 164.1(5)
Ni1 N4 C17 C16 2.7(8)
C20 N4 C17 C18 -8.7(6)
Ni1 N4 C17 C18 -170.1(4)
C15 C16 C17 N4 -17.3(8)
C59 C16 C17 N4 169.6(5)
C15 C16 C17 C18 154.6(5)
C59 C16 C17 C18 -18.4(8)
N4 C17 C18 C19 5.3(7)
C16 C17 C18 C19 -167.5(5)
C17 C18 C19 C37 172.8(6)
C17 C18 C19 C20 0.7(6)
C89 O3 C20 C21 162.6(4)
C89 O3 C20 N4 -76.8(5)
C89 O3 C20 C19 40.6(6)
C17 N4 C20 O3 132.2(5)
Ni1 N4 C20 O3 -65.4(5)
C17 N4 C20 C21 -109.1(5)
Ni1 N4 C20 C21 53.3(5)
C17 N4 C20 C19 8.5(5)
Ni1 N4 C20 C19 170.9(3)
C18 C19 C20 O3 -127.2(5)
C37 C19 C20 O3 59.0(7)
C18 C19 C20 C21 112.4(5)
C37 C19 C20 C21 -61.4(6)
C18 C19 C20 N4 -5.5(6)
C37 C19 C20 N4 -179.3(4)
C24 N5 C21 C22 -3.0(6)
C24 N5 C21 C20 170.6(5)
O3 C20 C21 N5 -157.3(4)
N4 C20 C21 N5 81.2(6)
C19 C20 C21 N5 -32.5(7)
O3 C20 C21 C22 14.5(8)
N4 C20 C21 C22 -107.0(7)
C19 C20 C21 C22 139.3(6)
N5 C21 C22 C23 1.9(6)
C20 C21 C22 C23 -170.7(6)
C21 C22 C23 C24 -0.2(7)
C21 N5 C24 C23 2.8(6)
C21 N5 C24 C25 -177.1(5)
C22 C23 C24 N5 -1.6(7)
C22 C23 C24 C25 178.3(6)
N5 C24 C25 C26 1.7(9)
C23 C24 C25 C26 -178.2(6)
N5 C24 C25 C65 179.1(5)
C23 C24 C25 C65 -0.8(9)
C24 C25 C26 N6 5.7(9)
C65 C25 C26 N6 -171.7(5)
C24 C25 C26 C27 -168.1(6)
C65 C25 C26 C27 14.5(9)
C29 N6 C26 C25 -175.0(5)
C29 N6 C26 C27 -0.2(6)
C25 C26 C27 C28 173.0(6)
N6 C26 C27 C28 -1.6(7)
C26 C27 C28 C29 2.6(7)
C26 N6 C29 C28 1.9(6)
C26 N6 C29 C30 -173.7(5)
C27 C28 C29 N6 -2.9(7)
C27 C28 C29 C30 172.5(6)
N6 C29 C30 C31 21.2(9)
C28 C29 C30 C31 -153.7(6)
N6 C29 C30 C71 -166.3(5)
C28 C29 C30 C71 18.8(9)
C29 C30 C31 N7 0.2(9)
C71 C30 C31 N7 -172.3(5)
C29 C30 C31 C32 171.4(5)
C71 C30 C31 C32 -1.1(9)
C34 N7 C31 C30 163.5(5)
C34 N7 C31 C32 -9.5(6)
C30 C31 C32 C33 -165.8(6)
N7 C31 C32 C33 6.8(6)
C31 C32 C33 C34 -1.6(7)
C31 N7 C34 C35 -168.5(5)
C31 N7 C34 C33 8.6(6)
C32 C33 C34 C35 172.8(6)
C32 C33 C34 N7 -4.1(7)
N7 C34 C35 C36 -6.5(9)
C33 C34 C35 C36 177.1(6)
N7 C34 C35 C77 167.8(5)
C33 C34 C35 C77 -8.5(10)
C39 N8 C36 C37 2.2(7)
C39 N8 C36 C35 177.7(5)
C34 C35 C36 N8 127.6(6)
C77 C35 C36 N8 -47.0(8)
C34 C35 C36 C37 -58.2(9)
C77 C35 C36 C37 127.2(7)
N8 C36 C37 C38 -1.7(6)
C35 C36 C37 C38 -176.5(6)
N8 C36 C37 C19 177.0(6)
C35 C36 C37 C19 2.2(11)
C18 C19 C37 C38 -178.2(6)
C20 C19 C37 C38 -6.6(8)
C18 C19 C37 C36 3.4(11)
C20 C19 C37 C36 175.0(6)
C36 C37 C38 C39 0.7(7)
C19 C37 C38 C39 -178.1(6)
C36 N8 C39 C38 -1.8(7)
C36 N8 C39 C40 174.8(6)
C37 C38 C39 N8 0.6(7)
C37 C38 C39 C40 -175.6(7)
N8 C39 C40 O2 1.7(12)
C38 C39 C40 O2 177.5(8)
N8 C39 C40 C83 -178.4(6)
C38 C39 C40 C83 -2.6(11)
O1 C1 C41 C42 -59.2(8)
C2 C1 C41 C42 122.3(6)
O1 C1 C41 C46 115.2(7)
C2 C1 C41 C46 -63.2(8)
C46 C41 C42 C43 -0.5(10)
C1 C41 C42 C43 174.3(6)
C46 C41 C42 F1 -179.9(6)
C1 C41 C42 F1 -5.1(9)
F1 C42 C43 C44 -177.9(7)
C41 C42 C43 C44 2.6(11)
F1 C42 C43 F2 0.3(10)
C41 C42 C43 F2 -179.1(6)
C42 C43 C44 F3 179.4(6)
F2 C43 C44 F3 1.1(11)
C42 C43 C44 C45 -1.2(12)
F2 C43 C44 C45 -179.5(7)
F3 C44 C45 F4 2.5(11)
C43 C44 C45 F4 -176.9(7)
F3 C44 C45 C46 177.2(6)
C43 C44 C45 C46 -2.2(12)
F4 C45 C46 F5 -2.2(10)
C44 C45 C46 F5 -176.8(6)
F4 C45 C46 C41 179.0(6)
C44 C45 C46 C41 4.5(11)
C42 C41 C46 F5 178.2(6)
C1 C41 C46 F5 3.5(9)
C42 C41 C46 C45 -3.1(9)
C1 C41 C46 C45 -177.7(6)
C7 C6 C47 C48 122.8(7)
C5 C6 C47 C48 -66.7(8)
C7 C6 C47 C52 -60.3(9)
C5 C6 C47 C52 110.2(7)
C52 C47 C48 F6 -179.3(6)
C6 C47 C48 F6 -2.2(9)
C52 C47 C48 C49 -2.3(10)
C6 C47 C48 C49 174.8(6)
F6 C48 C49 F7 -3.0(10)
C47 C48 C49 F7 -180.0(6)
F6 C48 C49 C50 -180.0(7)
C47 C48 C49 C50 3.0(11)
F7 C49 C50 F8 1.4(12)
C48 C49 C50 F8 178.4(7)
F7 C49 C50 C51 -179.9(7)
C48 C49 C50 C51 -2.8(12)
F8 C50 C51 F9 -2.4(13)
C49 C50 C51 F9 178.9(8)
F8 C50 C51 C52 -179.0(8)
C49 C50 C51 C52 2.2(13)
F9 C51 C52 F10 4.5(13)
C50 C51 C52 F10 -178.8(8)
F9 C51 C52 C47 -178.3(8)
C50 C51 C52 C47 -1.6(13)
C48 C47 C52 F10 178.7(7)
C6 C47 C52 F10 1.6(11)
C48 C47 C52 C51 1.6(11)
C6 C47 C52 C51 -175.5(7)
C12 C11 C53 C54 -120.6(7)
C10 C11 C53 C54 59.1(8)
C12 C11 C53 C58 63.6(8)
C10 C11 C53 C58 -116.6(7)
C58 C53 C54 F11 -179.7(6)
C11 C53 C54 F11 4.3(9)
C58 C53 C54 C55 0.9(9)
C11 C53 C54 C55 -175.1(6)
F11 C54 C55 F12 1.4(9)
C53 C54 C55 F12 -179.2(6)
F11 C54 C55 C56 -178.6(6)
C53 C54 C55 C56 0.8(10)
F12 C55 C56 F13 -2.2(10)
C54 C55 C56 F13 177.8(6)
F12 C55 C56 C57 178.7(6)
C54 C55 C56 C57 -1.3(10)
F13 C56 C57 F14 2.2(10)
C55 C56 C57 F14 -178.7(6)
F13 C56 C57 C58 -179.0(6)
C55 C56 C57 C58 0.1(10)
F14 C57 C58 F15 -0.2(9)
C56 C57 C58 F15 -179.0(6)
F14 C57 C58 C53 -179.5(6)
C56 C57 C58 C53 1.6(10)
C54 C53 C58 F15 178.6(6)
C11 C53 C58 F15 -5.4(9)
C54 C53 C58 C57 -2.1(9)
C11 C53 C58 C57 173.9(6)
C15 C16 C59 C64 -68.4(8)
C17 C16 C59 C64 104.6(6)
C15 C16 C59 C60 118.3(6)
C17 C16 C59 C60 -68.6(7)
C64 C59 C60 F16 -178.1(5)
C16 C59 C60 F16 -4.4(8)
C64 C59 C60 C61 0.3(9)
C16 C59 C60 C61 174.0(6)
F16 C60 C61 F17 -2.0(9)
C59 C60 C61 F17 179.6(6)
F16 C60 C61 C62 177.8(6)
C59 C60 C61 C62 -0.6(10)
F17 C61 C62 F18 -1.3(10)
C60 C61 C62 F18 178.9(6)
F17 C61 C62 C63 -178.2(6)
C60 C61 C62 C63 1.9(10)
F18 C62 C63 F19 2.8(10)
C61 C62 C63 F19 179.8(6)
F18 C62 C63 C64 180.0(6)
C61 C62 C63 C64 -3.0(10)
C62 C63 C64 F20 -178.5(6)
F19 C63 C64 F20 -1.2(9)
C62 C63 C64 C59 2.8(10)
F19 C63 C64 C59 -180.0(6)
C60 C59 C64 F20 179.9(5)
C16 C59 C64 F20 6.3(9)
C60 C59 C64 C63 -1.4(9)
C16 C59 C64 C63 -175.0(6)
C26 C25 C65 C66 -120.6(6)
C24 C25 C65 C66 61.9(7)
C26 C25 C65 C70 59.6(7)
C24 C25 C65 C70 -117.9(6)
C70 C65 C66 F21 178.7(5)
C25 C65 C66 F21 -1.1(8)
C70 C65 C66 C67 -2.4(8)
C25 C65 C66 C67 177.8(6)
F21 C66 C67 F22 -1.8(8)
C65 C66 C67 F22 179.3(5)
F21 C66 C67 C68 -179.8(5)
C65 C66 C67 C68 1.3(9)
F22 C67 C68 F23 0.7(9)
C66 C67 C68 F23 178.7(6)
F22 C67 C68 C69 -177.3(6)
C66 C67 C68 C69 0.7(10)
F23 C68 C69 F24 1.4(10)
C67 C68 C69 F24 179.3(6)
F23 C68 C69 C70 -179.3(6)
C67 C68 C69 C70 -1.4(10)
F24 C69 C70 F25 -1.9(9)
C68 C69 C70 F25 178.8(6)
F24 C69 C70 C65 179.4(5)
C68 C69 C70 C65 0.1(10)
C66 C65 C70 F25 -177.0(5)
C25 C65 C70 F25 2.9(8)
C66 C65 C70 C69 1.7(9)
C25 C65 C70 C69 -178.5(6)
C31 C30 C71 C72 -111.0(7)
C29 C30 C71 C72 76.2(8)
C31 C30 C71 C76 69.8(9)
C29 C30 C71 C76 -103.0(8)
C76 C71 C72 F26 177.2(7)
C30 C71 C72 F26 -2.0(10)
C76 C71 C72 C73 -2.1(11)
C30 C71 C72 C73 178.7(7)
F26 C72 C73 C74 -177.0(9)
C71 C72 C73 C74 2.3(13)
F26 C72 C73 F27 3.6(11)
C71 C72 C73 F27 -177.1(7)
F27 C73 C74 F28 -0.5(15)
C72 C73 C74 F28 -179.8(8)
F27 C73 C74 C75 177.8(10)
C72 C73 C74 C75 -1.5(17)
C73 C74 C75 F29 -179.9(10)
F28 C74 C75 F29 -1.7(18)
C73 C74 C75 C76 0.7(18)
F28 C74 C75 C76 178.9(9)
F29 C75 C76 F30 0.5(16)
C74 C75 C76 F30 179.9(10)
F29 C75 C76 C71 180.0(9)
C74 C75 C76 C71 -0.7(17)
C72 C71 C76 F30 -179.2(7)
C30 C71 C76 F30 0.1(12)
C72 C71 C76 C75 1.4(13)
C30 C71 C76 C75 -179.4(9)
C34 C35 C77 C82 -48.4(9)
C36 C35 C77 C82 126.2(6)
C34 C35 C77 C78 134.4(7)
C36 C35 C77 C78 -51.0(8)
C82 C77 C78 C79 2.0(10)
C35 C77 C78 C79 179.4(7)
C82 C77 C78 F31 -179.7(6)
C35 C77 C78 F31 -2.3(9)
F31 C78 C79 F32 -0.1(11)
C77 C78 C79 F32 178.2(7)
F31 C78 C79 C80 -179.3(7)
C77 C78 C79 C80 -1.0(12)
C78 C79 C80 F33 -179.1(7)
F32 C79 C80 F33 1.7(13)
C78 C79 C80 C81 -0.7(14)
F32 C79 C80 C81 -179.9(8)
F33 C80 C81 F34 0.1(13)
C79 C80 C81 F34 -178.4(8)
F33 C80 C81 C82 179.7(7)
C79 C80 C81 C82 1.2(13)
F34 C81 C82 F35 1.9(10)
C80 C81 C82 F35 -177.7(7)
F34 C81 C82 C77 179.5(6)
C80 C81 C82 C77 0.0(12)
C78 C77 C82 F35 176.2(6)
C35 C77 C82 F35 -1.2(9)
C78 C77 C82 C81 -1.5(10)
C35 C77 C82 C81 -178.8(6)
O2 C40 C83 C84 67.2(10)
C39 C40 C83 C84 -112.8(8)
O2 C40 C83 C88 -115.8(9)
C39 C40 C83 C88 64.2(9)
C88 C83 C84 F36 179.1(7)
C40 C83 C84 F36 -3.8(10)
C88 C83 C84 C85 0.0(11)
C40 C83 C84 C85 177.1(7)
F36 C84 C85 F37 2.1(12)
C83 C84 C85 F37 -178.7(7)
F36 C84 C85 C86 179.1(7)
C83 C84 C85 C86 -1.7(12)
F37 C85 C86 F38 0.4(12)
C84 C85 C86 F38 -176.7(7)
F37 C85 C86 C87 -179.4(7)
C84 C85 C86 C87 3.6(12)
F38 C86 C87 F39 -0.2(11)
C85 C86 C87 F39 179.6(7)
F38 C86 C87 C88 176.6(7)
C85 C86 C87 C88 -3.6(12)
C84 C83 C88 F40 -177.7(7)
C40 C83 C88 F40 5.3(10)
C84 C83 C88 C87 -0.1(11)
C40 C83 C88 C87 -177.1(7)
F39 C87 C88 F40 -3.7(11)
C86 C87 C88 F40 179.6(7)
F39 C87 C88 C83 178.6(7)
C86 C87 C88 C83 1.9(12)
C92 N9 C90 O4 1.4(13)
C91 N9 C90 O4 -179.1(8)
C94 N10 C93 O5 2.6(12)
C95 N10 C93 O5 178.7(8)
C98 N11 C96 O6 3.1(19)
C97 N11 C96 O6 -178.8(13)
C101 N12 C99 O7 1(3)
C100 N12 C99 O7 -172.4(19)
